data_1545169
loop_
_publ_author_name
'Sempere Molina, Yeshua'
'Ruchti, Jonathan'
'Carreira, Erick M.'

_publ_section_title
;
 Enantioselective Addition of Alkynes to \a,\a-Dichlorinated Aldehydes.
;
_journal_issue 4
_journal_name_full 'Organic letters'
_journal_page_first 743
_journal_page_last 745
_journal_paper_doi 10.1021/acs.orglett.6b03692
_journal_volume 19
_journal_year 2017
_chemical_absolute_configuration ad
_chemical_formula_moiety 'C15 H18 Cl2 O2'
_chemical_formula_sum 'C15 H18 Cl2 O2'
_chemical_formula_weight 301.19
_chemical_name_systematic (-)-R-1-(benzyloxy)-5,5-dichloro-6-methylhept-2-yn-4-ol
_space_group_crystal_system monoclinic
_space_group_IT_number 4
_space_group_name_Hall 'P 2yb'
_space_group_name_H-M_alt 'P 1 21 1'
_symmetry_space_group_name_Hall 'P 2yb'
_symmetry_space_group_name_H-M 'P 1 21 1'
_atom_sites_solution_hydrogens mixed
_audit_creation_date 2015-10-15
_audit_creation_method
;
Olex2 1.2
(compiled 2015.09.30 svn.r3233 for OlexSys, GUI svn.r5103)
;
_cell_angle_alpha 90
_cell_angle_beta 90.423(2)
_cell_angle_gamma 90
_cell_formula_units_Z 2
_cell_length_a 5.9062(3)
_cell_length_b 9.1377(4)
_cell_length_c 13.7532(6)
_cell_measurement_reflns_used 2726
_cell_measurement_temperature 100.0(2)
_cell_measurement_theta_max 27.26
_cell_measurement_theta_min 2.96
_cell_volume 742.23(6)
_computing_cell_refinement 'Bruker SAINT'
_computing_data_collection 'Bruker APEX2'
_computing_data_reduction 'Bruker SAINT'
_computing_molecular_graphics 'Olex2 (Dolomanov et al., 2009)'
_computing_publication_material 'Olex2 (Dolomanov et al., 2009)'
_computing_structure_refinement 'XL (Sheldrick, 2008)'
_computing_structure_solution 'olex2.solve (Bourhis et al., 2015)'
_diffrn_ambient_temperature 100.0(2)
_diffrn_detector 'Bruker APEX2 area detector'
_diffrn_detector_area_resol_mean 8.33
_diffrn_detector_type 'CCD area detector'
_diffrn_measured_fraction_theta_full 0.987
_diffrn_measured_fraction_theta_max 0.984
_diffrn_measurement_device 'kappa-stage diffractometer'
_diffrn_measurement_device_type 'Bruker/Nonius Kappa Apex2'
_diffrn_measurement_method '\w and \f scans'
_diffrn_radiation_monochromator graphite
_diffrn_radiation_probe x-ray
_diffrn_radiation_type MoK\a
_diffrn_radiation_wavelength 0.71073
_diffrn_reflns_av_R_equivalents 0.0750
_diffrn_reflns_av_unetI/netI 0.0792
_diffrn_reflns_Laue_measured_fraction_full 0.987
_diffrn_reflns_Laue_measured_fraction_max 0.984
_diffrn_reflns_limit_h_max 7
_diffrn_reflns_limit_h_min -7
_diffrn_reflns_limit_k_max 11
_diffrn_reflns_limit_k_min -8
_diffrn_reflns_limit_l_max 17
_diffrn_reflns_limit_l_min -17
_diffrn_reflns_number 6284
_diffrn_reflns_point_group_measured_fraction_full 0.912
_diffrn_reflns_point_group_measured_fraction_max 0.892
_diffrn_reflns_theta_full 26.000
_diffrn_reflns_theta_max 27.486
_diffrn_reflns_theta_min 2.676
_diffrn_source 'sealed tube'
_diffrn_standards_number 0
_exptl_absorpt_coefficient_mu 0.432
_exptl_absorpt_correction_T_max 0.7456
_exptl_absorpt_correction_T_min 0.6908
_exptl_absorpt_correction_type multi-scan
_exptl_absorpt_process_details
;
SADABS-2014/5 (Bruker,2014/5) was used for absorption correction.
wR2(int) was 0.0788 before and 0.0420 after correction.
The Ratio of minimum to maximum transmission is 0.9265.
The \l/2 correction factor is 0.00150.
;
_exptl_crystal_colour 'clear colourless'
_exptl_crystal_colour_lustre clear
_exptl_crystal_colour_primary colourless
_exptl_crystal_density_diffrn 1.348
_exptl_crystal_description block
_exptl_crystal_F_000 316
_exptl_crystal_size_max 0.22
_exptl_crystal_size_mid 0.17
_exptl_crystal_size_min 0.035
_refine_diff_density_max 0.406
_refine_diff_density_min -0.303
_refine_diff_density_rms 0.061
_refine_ls_abs_structure_details
;
 Flack x determined using 1033 quotients [(I+)-(I-)]/[(I+)+(I-)]
 (Parsons, Flack and Wagner, Acta Cryst. B69 (2013) 249-259).
;
_refine_ls_abs_structure_Flack -0.04(5)
_refine_ls_extinction_method none
_refine_ls_goodness_of_fit_ref 0.975
_refine_ls_hydrogen_treatment mixed
_refine_ls_matrix_type full
_refine_ls_number_parameters 177
_refine_ls_number_reflns 3051
_refine_ls_number_restraints 2
_refine_ls_restrained_S_all 0.975
_refine_ls_R_factor_all 0.0423
_refine_ls_R_factor_gt 0.0367
_refine_ls_shift/su_max 0.000
_refine_ls_shift/su_mean 0.000
_refine_ls_structure_factor_coef Fsqd
_refine_ls_weighting_details 'w=1/[\s^2^(Fo^2^)+(0.0153P)^2^] where P=(Fo^2^+2Fc^2^)/3'
_refine_ls_weighting_scheme calc
_refine_ls_wR_factor_gt 0.0668
_refine_ls_wR_factor_ref 0.0689
_reflns_Friedel_coverage 0.705
_reflns_Friedel_fraction_full 0.826
_reflns_Friedel_fraction_max 0.787
_reflns_number_gt 2746
_reflns_number_total 3051
_reflns_threshold_expression 'I > 2\s(I)'
_cod_data_source_file ol6b03692_si_002.cif
_cod_data_source_block ca111015_1_1_01
_cod_depositor_comments 'Adding full bibliography for 1545169.cif.'
_cod_database_code 1545169
_shelxl_version_number 2014/6
_shelx_space_group_comment
;
The symmetry employed for this shelxl refinement is uniquely defined
by the following loop, which should always be used as a source of
symmetry information in preference to the above space-group names.
They are only intended as comments.
;
_shelx_estimated_absorpt_t_max 0.985
_shelx_estimated_absorpt_t_min 0.911
_olex2_refinement_description
;
1. Fixed Uiso
 At 1.2 times of:
  All C(H) groups, All C(H,H) groups
 At 1.5 times of:
  All C(H,H,H) groups, All O(H) groups
2. Restrained distances
 O4-H4
 0.91 with sigma of 0.02
3.a Ternary CH refined with riding coordinates:
 C9(H9), C16(H16)
3.b Secondary CH2 refined with riding coordinates:
 C11(H11A,H11B), C14(H14A,H14B)
3.c Aromatic/amide H refined with riding coordinates:
 C5(H5), C8(H8), C10(H10), C15(H15), C18(H18)
3.d Idealised Me refined as rotating group:
 C12(H12A,H12B,H12C), C19(H19A,H19B,H19C)
;
_olex2_date_sample_data_collection 2015-10-13
_olex2_date_sample_submission 2015-10-09
_olex2_submission_original_sample_id ca111015_1_1
_olex2_submission_special_instructions 'No special instructions were received'

loop_
_space_group_symop_operation_xyz
'x, y, z'
'-x, y+1/2, -z'

loop_
_atom_site_label
_atom_site_type_symbol
_atom_site_fract_x
_atom_site_fract_y
_atom_site_fract_z
_atom_site_U_iso_or_equiv
_atom_site_adp_type
_atom_site_occupancy
_atom_site_site_symmetry_order
_atom_site_calc_flag
_atom_site_refinement_flags_posn
Cl1 Cl 0.18887(13) 0.60681(8) 0.30112(5) 0.01701(18) Uani 1 1 d .
Cl2 Cl 0.59263(12) 0.73489(8) 0.38823(5) 0.02004(19) Uani 1 1 d .
O3 O 1.0441(3) 0.6356(2) 0.03720(14) 0.0138(5) Uani 1 1 d .
O4 O 0.2405(4) 0.8624(2) 0.15552(15) 0.0143(5) Uani 1 1 d D
H4 H 0.191(5) 0.784(3) 0.127(2) 0.021 Uiso 1 1 d DR
C5 C 1.4687(5) 0.7189(3) -0.1083(2) 0.0144(7) Uani 1 1 d .
H5 H 1.5728 0.7083 -0.0558 0.017 Uiso 1 1 calc R
C6 C 1.2641(5) 0.6429(3) -0.1076(2) 0.0114(7) Uani 1 1 d .
C7 C 0.5835(5) 0.7224(3) 0.1701(2) 0.0123(6) Uani 1 1 d .
C8 C 1.1165(6) 0.6584(3) -0.1857(2) 0.0149(7) Uani 1 1 d .
H8 H 0.9775 0.6061 -0.1862 0.018 Uiso 1 1 calc R
C9 C 0.1941(5) 0.8858(3) 0.3697(2) 0.0140(7) Uani 1 1 d .
H9 H 0.0522 0.8973 0.3303 0.017 Uiso 1 1 calc R
C10 C 1.5204(5) 0.8102(3) -0.1856(2) 0.0161(7) Uani 1 1 d .
H10 H 1.6598 0.8620 -0.1855 0.019 Uiso 1 1 calc R
C11 C 1.1967(5) 0.5497(3) -0.0220(2) 0.0139(7) Uani 1 1 d .
H11A H 1.1202 0.4595 -0.0448 0.017 Uiso 1 1 calc R
H11B H 1.3323 0.5215 0.0163 0.017 Uiso 1 1 calc R
C12 C 0.1259(6) 0.8345(4) 0.4713(2) 0.0212(8) Uani 1 1 d .
H12A H 0.0634 0.7353 0.4673 0.032 Uiso 1 1 calc GR
H12B H 0.0113 0.9010 0.4975 0.032 Uiso 1 1 calc GR
H12C H 0.2592 0.8344 0.5141 0.032 Uiso 1 1 calc GR
C13 C 0.7134(5) 0.6440(3) 0.1307(2) 0.0136(7) Uani 1 1 d .
C14 C 0.8724(5) 0.5471(3) 0.0804(2) 0.0146(7) Uani 1 1 d .
H14A H 0.9415 0.4776 0.1272 0.018 Uiso 1 1 calc R
H14B H 0.7918 0.4902 0.0297 0.018 Uiso 1 1 calc R
C15 C 1.3719(6) 0.8263(3) -0.2623(2) 0.0166(7) Uani 1 1 d .
H15 H 1.4077 0.8899 -0.3147 0.020 Uiso 1 1 calc R
C16 C 0.4268(5) 0.8265(3) 0.2158(2) 0.0120(7) Uani 1 1 d .
H16 H 0.5135 0.9191 0.2267 0.014 Uiso 1 1 calc R
C17 C 0.3448(5) 0.7745(3) 0.3171(2) 0.0109(7) Uani 1 1 d .
C18 C 1.1688(5) 0.7490(4) -0.2629(2) 0.0194(7) Uani 1 1 d .
H18 H 1.0665 0.7585 -0.3162 0.023 Uiso 1 1 calc R
C19 C 0.3070(6) 1.0365(3) 0.3764(2) 0.0207(8) Uani 1 1 d .
H19A H 0.2127 1.1021 0.4154 0.031 Uiso 1 1 calc GR
H19B H 0.3243 1.0772 0.3110 0.031 Uiso 1 1 calc GR
H19C H 0.4564 1.0266 0.4073 0.031 Uiso 1 1 calc GR

loop_
_atom_site_aniso_label
_atom_site_aniso_U_11
_atom_site_aniso_U_22
_atom_site_aniso_U_33
_atom_site_aniso_U_23
_atom_site_aniso_U_13
_atom_site_aniso_U_12
Cl1 0.0185(4) 0.0133(4) 0.0193(4) 0.0003(3) 0.0030(3) -0.0024(3)
Cl2 0.0142(4) 0.0301(5) 0.0157(4) 0.0031(4) -0.0039(3) 0.0040(4)
O3 0.0133(11) 0.0124(12) 0.0158(11) -0.0018(9) 0.0062(9) -0.0022(9)
O4 0.0169(12) 0.0122(13) 0.0137(11) 0.0000(9) -0.0045(10) 0.0025(9)
C5 0.0145(16) 0.0149(17) 0.0139(15) -0.0030(14) -0.0014(12) 0.0025(14)
C6 0.0138(16) 0.0075(16) 0.0130(15) -0.0028(12) 0.0034(13) 0.0014(12)
C7 0.0144(15) 0.0128(16) 0.0098(14) 0.0022(14) 0.0002(12) -0.0035(14)
C8 0.0148(16) 0.0151(17) 0.0149(16) -0.0033(12) 0.0011(13) -0.0042(13)
C9 0.0143(17) 0.0175(17) 0.0103(15) -0.0017(13) -0.0009(13) 0.0025(13)
C10 0.0129(17) 0.0155(17) 0.0198(18) -0.0012(14) 0.0015(14) -0.0023(13)
C11 0.0131(16) 0.0141(16) 0.0145(16) -0.0007(12) 0.0033(14) 0.0023(12)
C12 0.0188(19) 0.032(2) 0.0125(17) -0.0036(14) 0.0034(14) 0.0010(15)
C13 0.0127(16) 0.0149(18) 0.0134(16) 0.0032(12) -0.0010(13) -0.0031(13)
C14 0.0143(17) 0.0143(17) 0.0153(17) -0.0001(13) 0.0048(14) -0.0012(13)
C15 0.0226(18) 0.0151(17) 0.0122(16) 0.0012(13) 0.0032(14) -0.0014(14)
C16 0.0147(17) 0.0092(16) 0.0123(16) 0.0015(12) -0.0015(13) 0.0007(13)
C17 0.0102(15) 0.0120(16) 0.0105(15) 0.0023(12) -0.0032(13) -0.0020(12)
C18 0.0212(18) 0.0222(18) 0.0148(16) 0.0002(15) -0.0020(13) -0.0022(16)
C19 0.025(2) 0.0176(18) 0.0193(18) -0.0055(14) -0.0001(16) 0.0030(15)

loop_
_atom_type_symbol
_atom_type_description
_atom_type_scat_dispersion_real
_atom_type_scat_dispersion_imag
_atom_type_scat_source
C C 0.0033 0.0016 'International Tables Vol C Tables 4.2.6.8 and 6.1.1.4'
H H 0.0000 0.0000 'International Tables Vol C Tables 4.2.6.8 and 6.1.1.4'
Cl Cl 0.1484 0.1585 'International Tables Vol C Tables 4.2.6.8 and 6.1.1.4'
O O 0.0106 0.0060 'International Tables Vol C Tables 4.2.6.8 and 6.1.1.4'

loop_
_geom_angle_atom_site_label_1
_geom_angle_atom_site_label_2
_geom_angle_atom_site_label_3
_geom_angle
C14 O3 C11 111.9(2)
C16 O4 H4 110(2)
C6 C5 H5 120.0
C10 C5 H5 120.0
C10 C5 C6 120.0(3)
C5 C6 C11 121.3(3)
C8 C6 C5 119.0(3)
C8 C6 C11 119.6(3)
C13 C7 C16 176.8(3)
C6 C8 H8 119.6
C18 C8 C6 120.9(3)
C18 C8 H8 119.6
C12 C9 H9 107.5
C12 C9 C17 112.6(2)
C12 C9 C19 109.7(3)
C17 C9 H9 107.5
C19 C9 H9 107.5
C19 C9 C17 111.7(3)
C5 C10 H10 119.7
C15 C10 C5 120.7(3)
C15 C10 H10 119.7
O3 C11 C6 107.5(2)
O3 C11 H11A 110.2
O3 C11 H11B 110.2
C6 C11 H11A 110.2
C6 C11 H11B 110.2
H11A C11 H11B 108.5
C9 C12 H12A 109.5
C9 C12 H12B 109.5
C9 C12 H12C 109.5
H12A C12 H12B 109.5
H12A C12 H12C 109.5
H12B C12 H12C 109.5
C7 C13 C14 179.1(3)
O3 C14 C13 108.2(2)
O3 C14 H14A 110.1
O3 C14 H14B 110.1
C13 C14 H14A 110.1
C13 C14 H14B 110.1
H14A C14 H14B 108.4
C10 C15 H15 120.2
C10 C15 C18 119.7(3)
C18 C15 H15 120.2
O4 C16 C7 112.9(2)
O4 C16 H16 106.7
O4 C16 C17 110.6(2)
C7 C16 H16 106.7
C7 C16 C17 112.7(2)
C17 C16 H16 106.7
Cl2 C17 Cl1 108.04(15)
C9 C17 Cl1 108.9(2)
C9 C17 Cl2 110.5(2)
C9 C17 C16 113.9(2)
C16 C17 Cl1 108.3(2)
C16 C17 Cl2 107.0(2)
C8 C18 C15 119.8(3)
C8 C18 H18 120.1
C15 C18 H18 120.1
C9 C19 H19A 109.5
C9 C19 H19B 109.5
C9 C19 H19C 109.5
H19A C19 H19B 109.5
H19A C19 H19C 109.5
H19B C19 H19C 109.5

loop_
_geom_bond_atom_site_label_1
_geom_bond_atom_site_label_2
_geom_bond_distance
Cl1 C17 1.800(3)
Cl2 C17 1.792(3)
O3 C11 1.450(3)
O3 C14 1.430(3)
O4 H4 0.87(2)
O4 C16 1.412(4)
C5 H5 0.9500
C5 C6 1.394(4)
C5 C10 1.387(4)
C6 C8 1.385(4)
C6 C11 1.509(4)
C7 C13 1.185(4)
C7 C16 1.471(4)
C8 H8 0.9500
C8 C18 1.383(4)
C9 H9 1.0000
C9 C12 1.530(4)
C9 C17 1.536(4)
C9 C19 1.533(4)
C10 H10 0.9500
C10 C15 1.376(4)
C11 H11A 0.9900
C11 H11B 0.9900
C12 H12A 0.9800
C12 H12B 0.9800
C12 H12C 0.9800
C13 C14 1.467(4)
C14 H14A 0.9900
C14 H14B 0.9900
C15 H15 0.9500
C15 C18 1.392(5)
C16 H16 1.0000
C16 C17 1.552(4)
C18 H18 0.9500
C19 H19A 0.9800
C19 H19B 0.9800
C19 H19C 0.9800

loop_
_geom_torsion_atom_site_label_1
_geom_torsion_atom_site_label_2
_geom_torsion_atom_site_label_3
_geom_torsion_atom_site_label_4
_geom_torsion
O4 C16 C17 Cl1 64.7(3)
O4 C16 C17 Cl2 -179.08(19)
O4 C16 C17 C9 -56.6(3)
C5 C6 C8 C18 -0.7(5)
C5 C6 C11 O3 98.4(3)
C5 C10 C15 C18 -0.7(5)
C6 C5 C10 C15 -0.3(4)
C6 C8 C18 C15 -0.2(5)
C7 C16 C17 Cl1 -62.7(3)
C7 C16 C17 Cl2 53.5(3)
C7 C16 C17 C9 176.0(3)
C8 C6 C11 O3 -78.9(3)
C10 C5 C6 C8 1.0(4)
C10 C5 C6 C11 -176.4(3)
C10 C15 C18 C8 1.0(5)
C11 O3 C14 C13 -174.4(2)
C11 C6 C8 C18 176.7(3)
C12 C9 C17 Cl1 61.9(3)
C12 C9 C17 Cl2 -56.6(3)
C12 C9 C17 C16 -177.1(3)
C14 O3 C11 C6 144.8(3)
C19 C9 C17 Cl1 -174.1(2)
C19 C9 C17 Cl2 67.4(3)
C19 C9 C17 C16 -53.1(4)
